data_2238511
loop_
_publ_author_name
'W\"ohlert, Susanne'
'Jess, Inke'
'N\"ather, Christian'

_publ_section_title
;
 Poly[[bis[\m~2~-1,2-bis(pyridin-4-yl)ethene-\k^2^<i>N</i>:<i>N</i>']bis(thiocyanato-\k<i>N</i>)cobalt(II)]
 1,2-bis(pyridin-4-yl)ethene monosolvate dihydrate]
;
_journal_coeditor_code IS5295
_journal_issue 9
_journal_name_full 'Acta Crystallographica Section E'
_journal_page_first m482
_journal_paper_doi 10.1107/S1600536813021107
_journal_volume 69
_journal_year 2013
_chemical_formula_iupac '[Co (N C S)2 (C12 H10 N2)2], C12 H10 N2, 2H2 O'
_chemical_formula_moiety 'C26 H20 Co N6 S2, C12 H10 N2, 2 (H2 O)'
_chemical_formula_sum 'C38 H34 Co N8 O2 S2'
_chemical_formula_weight 757.78
_chemical_name_systematic
;Poly[[bis[\m~2~-1,2-bis(pyridin-4-yl)ethene-\k^2^<i>N</i>:<i>N</i>']bis(thiocyanato-\k<i>N</i>)cobalt(II)]
1,2-bis(pyridin-4-yl)ethene monosolvate dihydrate]
;
_space_group_IT_number 34
_symmetry_cell_setting orthorhombic
_symmetry_space_group_name_Hall 'P 2 -2n'
_symmetry_space_group_name_H-M 'P n n 2'
_atom_sites_solution_hydrogens geom
_atom_sites_solution_primary direct
_atom_sites_solution_secondary difmap
_audit_creation_method SHELXL-97
_cell_angle_alpha 90.00
_cell_angle_beta 90.00
_cell_angle_gamma 90.00
_cell_formula_units_Z 8
_cell_length_a 22.3698(11)
_cell_length_b 22.4296(16)
_cell_length_c 15.3707(7)
_cell_measurement_reflns_used 34972
_cell_measurement_temperature 170(2)
_cell_measurement_theta_max 22.44
_cell_measurement_theta_min 1.61
_cell_volume 7712.2(8)
_computing_cell_refinement 'X-AREA (Stoe, 2008)'
_computing_data_collection 'X-AREA (Stoe, 2008)'
_computing_data_reduction 'X-AREA (Stoe, 2008)'
_computing_molecular_graphics 'SHELXTL (Sheldrick, 2008) and DIAMOND (Brandenburg, 2011)'
_computing_publication_material 'SHELXTL (Sheldrick, 2008)'
_computing_structure_refinement 'SHELXL97 (Sheldrick, 2008)'
_computing_structure_solution 'SHELXS97 (Sheldrick, 2008)'
_diffrn_ambient_temperature 170(2)
_diffrn_measured_fraction_theta_full 0.994
_diffrn_measured_fraction_theta_max 0.994
_diffrn_measurement_device_type 'Stoe IPDS-1'
_diffrn_measurement_method '\f scan'
_diffrn_radiation_monochromator graphite
_diffrn_radiation_source 'fine-focus sealed tube'
_diffrn_radiation_type MoK\a
_diffrn_radiation_wavelength 0.71073
_diffrn_reflns_av_R_equivalents 0.0540
_diffrn_reflns_av_sigmaI/netI 0.0446
_diffrn_reflns_limit_h_max 24
_diffrn_reflns_limit_h_min -23
_diffrn_reflns_limit_k_max 24
_diffrn_reflns_limit_k_min -24
_diffrn_reflns_limit_l_max 16
_diffrn_reflns_limit_l_min -15
_diffrn_reflns_number 34972
_diffrn_reflns_theta_full 22.44
_diffrn_reflns_theta_max 22.44
_diffrn_reflns_theta_min 1.61
_diffrn_standards_decay_% 0
_diffrn_standards_interval_time 0
_diffrn_standards_number 0
_exptl_absorpt_coefficient_mu 0.597
_exptl_absorpt_correction_T_max 0.9709
_exptl_absorpt_correction_T_min 0.849
_exptl_absorpt_correction_type numerical
_exptl_absorpt_process_details '(X-SHAPE and X-RED32; Stoe, 2008)'
_exptl_crystal_colour red
_exptl_crystal_density_diffrn 1.305
_exptl_crystal_density_method 'not measured'
_exptl_crystal_description block
_exptl_crystal_F_000 3144
_exptl_crystal_size_max 0.0864
_exptl_crystal_size_mid 0.0527
_exptl_crystal_size_min 0.0295
_refine_diff_density_max 0.231
_refine_diff_density_min -0.349
_refine_ls_abs_structure_details 'Flack (1983), 4369 Friedel pairs'
_refine_ls_abs_structure_Flack 0.06(2)
_refine_ls_extinction_method none
_refine_ls_goodness_of_fit_ref 1.040
_refine_ls_hydrogen_treatment constr
_refine_ls_matrix_type full
_refine_ls_number_parameters 919
_refine_ls_number_reflns 9556
_refine_ls_number_restraints 1
_refine_ls_restrained_S_all 1.040
_refine_ls_R_factor_all 0.0628
_refine_ls_R_factor_gt 0.0462
_refine_ls_shift/su_max 0.001
_refine_ls_shift/su_mean 0.000
_refine_ls_structure_factor_coef Fsqd
_refine_ls_weighting_details 'calc w=1/[\s^2^(Fo^2^)+(0.0477P)^2^+5.5114P] where P=(Fo^2^+2Fc^2^)/3'
_refine_ls_weighting_scheme calc
_refine_ls_wR_factor_gt 0.1009
_refine_ls_wR_factor_ref 0.1080
_reflns_number_gt 7608
_reflns_number_total 9556
_reflns_threshold_expression I>2sigma(I)
_cod_data_source_file is5295.cif
_cod_data_source_block I
_cod_database_code 2238511
_cod_database_fobs_code 2238511

loop_
_symmetry_equiv_pos_as_xyz
'x, y, z'
'-x, -y, z'
'-x+1/2, y+1/2, z+1/2'
'x+1/2, -y+1/2, z+1/2'

loop_
_atom_site_type_symbol
_atom_site_label
_atom_site_fract_x
_atom_site_fract_y
_atom_site_fract_z
_atom_site_U_iso_or_equiv
_atom_site_adp_type
_atom_site_calc_flag
_atom_site_refinement_flags
_atom_site_occupancy
_atom_site_symmetry_multiplicity
Co Co1 0.74806(2) 0.26235(3) 1.03062(6) 0.02261(17) Uani d . 1 1
Co Co2 0.75553(3) -0.23789(2) 1.04067(5) 0.02213(17) Uani d . 1 1
N N1 0.74285(18) 0.1698(2) 1.0203(3) 0.0334(12) Uani d . 1 1
C C1 0.7421(2) 0.1186(3) 1.0282(4) 0.0347(13) Uani d . 1 1
S S1 0.74027(11) 0.04599(6) 1.03888(18) 0.0737(6) Uani d . 1 1
N N2 0.75022(18) 0.35535(18) 1.0409(4) 0.0316(9) Uani d . 1 1
C C2 0.7492(2) 0.40689(19) 1.0366(4) 0.0254(10) Uani d . 1 1
S S2 0.74847(9) 0.47821(6) 1.02980(16) 0.0560(4) Uani d . 1 1
N N3 0.66189(19) -0.24203(17) 1.0426(4) 0.0324(10) Uani d . 1 1
C C3 0.6104(2) -0.2494(2) 1.0418(4) 0.0284(12) Uani d . 1 1
S S3 0.53951(6) -0.26009(11) 1.03899(18) 0.0754(6) Uani d . 1 1
N N4 0.84792(18) -0.23491(18) 1.0373(4) 0.0335(10) Uani d . 1 1
C C4 0.8991(2) -0.2401(2) 1.0385(4) 0.0296(12) Uani d . 1 1
S S4 0.97128(6) -0.24874(8) 1.03817(17) 0.0605(5) Uani d . 1 1
N N10 0.8173(2) 0.2646(2) 0.9323(3) 0.0276(12) Uani d . 1 1
C C10 0.8632(2) 0.3026(3) 0.9388(4) 0.0322(14) Uani d . 1 1
H H10 0.8602 0.3346 0.9789 0.039 Uiso calc R 1 1
C C11 0.9143(2) 0.2974(3) 0.8904(4) 0.0330(15) Uani d . 1 1
H H11 0.9462 0.3248 0.8986 0.040 Uiso calc R 1 1
C C12 0.9197(3) 0.2517(3) 0.8285(4) 0.0294(14) Uani d . 1 1
C C13 0.8705(3) 0.2140(3) 0.8203(4) 0.0377(15) Uani d . 1 1
H H13 0.8714 0.1826 0.7789 0.045 Uiso calc R 1 1
C C14 0.8213(2) 0.2215(3) 0.8708(4) 0.0331(14) Uani d . 1 1
H H14 0.7882 0.1955 0.8627 0.040 Uiso calc R 1 1
C C15 0.9730(3) 0.2412(3) 0.7771(5) 0.0416(17) Uani d . 1 1
H H15 0.9699 0.2145 0.7294 0.050 Uiso calc R 1 1
C C16 1.0256(2) 0.2660(3) 0.7918(5) 0.0353(14) Uani d . 1 1
H H16 1.0292 0.2924 0.8399 0.042 Uiso calc R 1 1
C C17 1.0791(2) 0.2553(3) 0.7377(4) 0.0288(13) Uani d . 1 1
C C18 1.1289(2) 0.2931(3) 0.7447(4) 0.0336(14) Uani d . 1 1
H H18 1.1290 0.3243 0.7865 0.040 Uiso calc R 1 1
C C19 1.1784(3) 0.2850(3) 0.6902(4) 0.0342(15) Uani d . 1 1
H H19 1.2111 0.3119 0.6940 0.041 Uiso calc R 1 1
C C20 1.1344(2) 0.2022(2) 0.6300(4) 0.0311(14) Uani d . 1 1
H H20 1.1369 0.1695 0.5910 0.037 Uiso calc R 1 1
C C21 1.0843(2) 0.2080(2) 0.6797(4) 0.0288(14) Uani d . 1 1
H H21 1.0529 0.1797 0.6747 0.035 Uiso calc R 1 1
N N11 1.1806(2) 0.2407(2) 0.6334(3) 0.0256(11) Uani d . 1 1
N N30 0.6761(2) 0.2686(2) 0.9370(3) 0.0265(12) Uani d . 1 1
C C30 0.6315(2) 0.2294(2) 0.9442(4) 0.0307(14) Uani d . 1 1
H H30 0.6354 0.1977 0.9849 0.037 Uiso calc R 1 1
C C31 0.5796(2) 0.2328(3) 0.8950(4) 0.0295(14) Uani d . 1 1
H H31 0.5484 0.2046 0.9031 0.035 Uiso calc R 1 1
C C32 0.5738(2) 0.2772(3) 0.8344(4) 0.0279(13) Uani d . 1 1
C C33 0.6202(2) 0.3179(3) 0.8254(4) 0.0327(14) Uani d . 1 1
H H33 0.6178 0.3492 0.7840 0.039 Uiso calc R 1 1
C C34 0.6705(2) 0.3119(3) 0.8781(4) 0.0283(14) Uani d . 1 1
H H34 0.7021 0.3398 0.8718 0.034 Uiso calc R 1 1
C C35 0.5200(2) 0.2831(2) 0.7799(4) 0.0321(13) Uani d . 1 1
H H35 0.5212 0.3104 0.7327 0.038 Uiso calc R 1 1
C C36 0.4699(2) 0.2524(3) 0.7928(5) 0.0334(15) Uani d . 1 1
H H36 0.4682 0.2278 0.8431 0.040 Uiso calc R 1 1
C C37 0.4169(3) 0.2531(2) 0.7362(4) 0.0306(15) Uani d . 1 1
C C38 0.3736(2) 0.2096(2) 0.7459(4) 0.0324(13) Uani d . 1 1
H H38 0.3770 0.1809 0.7910 0.039 Uiso calc R 1 1
C C39 0.3252(2) 0.2082(3) 0.6894(4) 0.0304(14) Uani d . 1 1
H H39 0.2961 0.1778 0.6967 0.037 Uiso calc R 1 1
C C40 0.3598(2) 0.2911(2) 0.6183(4) 0.0314(14) Uani d . 1 1
H H40 0.3549 0.3203 0.5740 0.038 Uiso calc R 1 1
C C41 0.4089(2) 0.2953(2) 0.6713(4) 0.0297(14) Uani d . 1 1
H H41 0.4370 0.3266 0.6637 0.036 Uiso calc R 1 1
N N31 0.3177(2) 0.2478(2) 0.6253(3) 0.0276(12) Uani d . 1 1
N N50 0.7533(2) -0.1692(2) 1.1388(3) 0.0286(12) Uani d . 1 1
C C50 0.7075(3) -0.1619(2) 1.1948(4) 0.0321(15) Uani d . 1 1
H H50 0.6790 -0.1931 1.1996 0.039 Uiso calc R 1 1
C C51 0.6994(3) -0.1122(2) 1.2451(4) 0.0330(14) Uani d . 1 1
H H51 0.6659 -0.1094 1.2828 0.040 Uiso calc R 1 1
C C52 0.7406(3) -0.0659(2) 1.2405(4) 0.0303(15) Uani d . 1 1
C C53 0.7884(3) -0.0727(2) 1.1856(4) 0.0358(15) Uani d . 1 1
H H53 0.8180 -0.0424 1.1816 0.043 Uiso calc R 1 1
C C54 0.7935(3) -0.1243(2) 1.1358(4) 0.0310(14) Uani d . 1 1
H H54 0.8268 -0.1281 1.0979 0.037 Uiso calc R 1 1
C C55 0.7300(3) -0.0120(2) 1.2907(5) 0.0346(15) Uani d . 1 1
H H55 0.6979 -0.0124 1.3312 0.042 Uiso calc R 1 1
C C56 0.7619(3) 0.0377(2) 1.2841(5) 0.0319(13) Uani d . 1 1
H H56 0.7928 0.0384 1.2418 0.038 Uiso calc R 1 1
C C57 0.7533(3) 0.0918(3) 1.3371(4) 0.0278(14) Uani d . 1 1
C C58 0.7057(2) 0.0992(2) 1.3930(4) 0.0279(13) Uani d . 1 1
H H58 0.6755 0.0696 1.3965 0.033 Uiso calc R 1 1
C C59 0.7020(3) 0.1506(2) 1.4447(4) 0.0313(14) Uani d . 1 1
H H59 0.6692 0.1548 1.4834 0.038 Uiso calc R 1 1
C C60 0.7886(3) 0.1875(2) 1.3839(4) 0.0309(14) Uani d . 1 1
H H60 0.8178 0.2182 1.3799 0.037 Uiso calc R 1 1
C C61 0.7942(3) 0.1382(2) 1.3309(4) 0.0295(13) Uani d . 1 1
H H61 0.8260 0.1360 1.2901 0.035 Uiso calc R 1 1
N N51 0.7432(2) 0.1940(2) 1.4414(3) 0.0253(11) Uani d . 1 1
N N70 0.7484(2) -0.1683(2) 0.9427(3) 0.0250(11) Uani d . 1 1
C C70 0.7095(3) -0.1230(2) 0.9541(4) 0.0311(14) Uani d . 1 1
H H70 0.6815 -0.1258 1.0003 0.037 Uiso calc R 1 1
C C71 0.7083(2) -0.0737(2) 0.9029(4) 0.0267(13) Uani d . 1 1
H H71 0.6808 -0.0424 0.9146 0.032 Uiso calc R 1 1
C C72 0.7477(3) -0.0694(3) 0.8331(4) 0.0336(16) Uani d . 1 1
C C73 0.7863(3) -0.1166(3) 0.8190(4) 0.0339(15) Uani d . 1 1
H H73 0.8129 -0.1162 0.7709 0.041 Uiso calc R 1 1
C C74 0.7859(3) -0.1653(2) 0.8765(4) 0.0334(15) Uani d . 1 1
H H74 0.8133 -0.1970 0.8675 0.040 Uiso calc R 1 1
C C75 0.7502(3) -0.0165(2) 0.7759(5) 0.0321(16) Uani d . 1 1
H H75 0.7690 -0.0208 0.7209 0.039 Uiso calc R 1 1
C C76 0.7277(3) 0.0368(2) 0.7965(5) 0.0361(15) Uani d . 1 1
H H76 0.7067 0.0405 0.8500 0.043 Uiso calc R 1 1
C C77 0.7334(3) 0.0901(3) 0.7416(4) 0.0278(14) Uani d . 1 1
C C78 0.6960(3) 0.1386(2) 0.7543(4) 0.0341(15) Uani d . 1 1
H H78 0.6670 0.1383 0.7995 0.041 Uiso calc R 1 1
C C79 0.7017(3) 0.1882(3) 0.6995(4) 0.0348(15) Uani d . 1 1
H H79 0.6755 0.2211 0.7078 0.042 Uiso calc R 1 1
C C80 0.7796(2) 0.1444(2) 0.6259(4) 0.0294(14) Uani d . 1 1
H H80 0.8092 0.1464 0.5817 0.035 Uiso calc R 1 1
C C81 0.7763(3) 0.0937(2) 0.6770(4) 0.0314(14) Uani d . 1 1
H H81 0.8033 0.0617 0.6678 0.038 Uiso calc R 1 1
N N71 0.7421(2) 0.19110(19) 0.6365(3) 0.0274(12) Uani d . 1 1
N N90 0.9622(4) 0.5853(3) 0.6652(5) 0.078(2) Uani d . 1 1
C C90 0.9232(5) 0.5839(4) 0.5997(7) 0.083(3) Uani d . 1 1
H H90 0.8816 0.5849 0.6124 0.100 Uiso calc R 1 1
C C91 0.9417(4) 0.5811(3) 0.5125(6) 0.071(2) Uani d . 1 1
H H91 0.9131 0.5788 0.4669 0.085 Uiso calc R 1 1
C C92 1.0029(4) 0.5817(3) 0.4937(6) 0.070(3) Uani d . 1 1
C C93 1.0415(5) 0.5825(4) 0.5614(6) 0.093(3) Uani d . 1 1
H H93 1.0834 0.5823 0.5517 0.112 Uiso calc R 1 1
C C94 1.0188(5) 0.5837(5) 0.6452(7) 0.102(3) Uani d . 1 1
H H94 1.0467 0.5834 0.6918 0.123 Uiso calc R 1 1
C C95 1.0271(4) 0.5785(4) 0.4014(7) 0.078(3) Uani d . 1 1
H H95 1.0690 0.5727 0.3957 0.094 Uiso calc R 1 1
C C96 0.9982(4) 0.5825(3) 0.3325(6) 0.064(2) Uani d . 1 1
H H96 0.9564 0.5890 0.3369 0.077 Uiso calc R 1 1
C C97 1.0247(3) 0.5778(3) 0.2423(5) 0.0526(18) Uani d . 1 1
C C98 0.9905(4) 0.5977(4) 0.1744(6) 0.078(2) Uani d . 1 1
H H98 0.9521 0.6145 0.1842 0.093 Uiso calc R 1 1
C C99 1.0135(4) 0.5925(4) 0.0903(6) 0.083(3) Uani d . 1 1
H H99 0.9891 0.6054 0.0434 0.100 Uiso calc R 1 1
C C100 1.0998(4) 0.5517(4) 0.1381(7) 0.069(2) Uani d . 1 1
H H100 1.1382 0.5353 0.1265 0.083 Uiso calc R 1 1
C C101 1.0804(4) 0.5545(3) 0.2233(6) 0.066(2) Uani d . 1 1
H H101 1.1054 0.5405 0.2689 0.079 Uiso calc R 1 1
N N91 1.0670(3) 0.5709(3) 0.0715(5) 0.0666(18) Uani d . 1 1
N N110 0.5768(3) 0.4377(3) 0.4991(5) 0.0718(19) Uani d . 1 1
C C110 0.5986(4) 0.4907(5) 0.4782(7) 0.092(3) Uani d . 1 1
H H110 0.6131 0.5151 0.5241 0.111 Uiso calc R 1 1
C C111 0.6016(4) 0.5132(4) 0.3949(6) 0.082(3) Uani d . 1 1
H H111 0.6183 0.5515 0.3848 0.098 Uiso calc R 1 1
C C112 0.5807(3) 0.4802(4) 0.3272(5) 0.059(2) Uani d . 1 1
C C113 0.5584(4) 0.4241(4) 0.3453(6) 0.071(2) Uani d . 1 1
H H113 0.5443 0.3993 0.2996 0.085 Uiso calc R 1 1
C C114 0.5566(4) 0.4041(4) 0.4320(6) 0.073(2) Uani d . 1 1
H H114 0.5406 0.3657 0.4439 0.087 Uiso calc R 1 1
C C115 0.5834(3) 0.5061(4) 0.2376(7) 0.072(2) Uani d . 1 1
H H115 0.5910 0.5476 0.2331 0.087 Uiso calc R 1 1
C C116 0.5764(4) 0.4776(4) 0.1677(7) 0.076(3) Uani d . 1 1
H H116 0.5684 0.4362 0.1733 0.091 Uiso calc R 1 1
C C117 0.5792(3) 0.5015(4) 0.0763(6) 0.068(2) Uani d . 1 1
C C118 0.5797(3) 0.5619(4) 0.0584(5) 0.068(2) Uani d . 1 1
H H118 0.5797 0.5903 0.1042 0.081 Uiso calc R 1 1
C C119 0.5803(4) 0.5808(4) -0.0309(6) 0.072(2) Uani d . 1 1
H H119 0.5798 0.6223 -0.0432 0.087 Uiso calc R 1 1
C C120 0.5804(4) 0.4843(5) -0.0766(6) 0.079(3) Uani d . 1 1
H H120 0.5807 0.4562 -0.1228 0.095 Uiso calc R 1 1
C C121 0.5790(4) 0.4635(4) 0.0068(7) 0.084(3) Uani d . 1 1
H H121 0.5778 0.4217 0.0168 0.101 Uiso calc R 1 1
N N111 0.5815(3) 0.5428(3) -0.0968(5) 0.0731(19) Uani d . 1 1
O O1 1.0450(3) 0.4249(2) -0.1485(4) 0.0807(17) Uani d . 1 1
H H1O1 1.0516 0.4188 -0.2015 0.121 Uiso d R 1 1
H H2O1 1.0506 0.4605 -0.1335 0.121 Uiso d R 1 1
O O2 0.5698(2) 0.5514(2) 0.7185(4) 0.0801(17) Uani d . 1 1
H H1O2 0.5740 0.5533 0.7727 0.120 Uiso d R 1 1
H H2O2 0.5815 0.5165 0.7081 0.120 Uiso d R 1 1
O O3 1.0756(3) 0.5449(3) -0.1151(4) 0.0800(18) Uani d . 1 1
H H1O3 1.1130 0.5481 -0.1165 0.120 Uiso d R 1 1
H H2O3 1.0621 0.5513 -0.0650 0.120 Uiso d R 1 1
O O4 0.5535(3) 0.4292(2) 0.6832(4) 0.0746(17) Uani d . 1 1
H H1O4 0.5630 0.4170 0.6335 0.112 Uiso d R 1 1
H H2O4 0.5165 0.4271 0.6743 0.112 Uiso d R 1 1

loop_
_atom_site_aniso_label
_atom_site_aniso_U_11
_atom_site_aniso_U_22
_atom_site_aniso_U_33
_atom_site_aniso_U_12
_atom_site_aniso_U_13
_atom_site_aniso_U_23
Co1 0.0163(3) 0.0301(3) 0.0215(4) 0.0034(3) -0.0018(4) 0.0021(4)
Co2 0.0295(3) 0.0160(3) 0.0209(4) -0.0024(3) -0.0006(4) 0.0022(4)
N1 0.026(2) 0.039(3) 0.035(3) 0.007(2) -0.003(2) 0.000(2)
C1 0.027(3) 0.058(4) 0.019(3) 0.007(3) -0.002(3) 0.002(3)
S1 0.1349(17) 0.0268(8) 0.0595(11) -0.0010(10) -0.0109(15) 0.0057(11)
N2 0.0234(19) 0.041(3) 0.031(3) 0.008(2) -0.001(3) -0.002(3)
C2 0.032(2) 0.020(3) 0.024(3) 0.010(2) -0.002(3) -0.002(3)
S2 0.0806(10) 0.0353(8) 0.0520(11) 0.0042(8) -0.0020(11) 0.0065(10)
N3 0.047(3) 0.022(2) 0.028(3) -0.0009(19) -0.004(3) -0.001(2)
C3 0.028(3) 0.035(3) 0.022(3) 0.005(2) 0.004(3) -0.002(3)
S3 0.0335(8) 0.1385(17) 0.0543(13) -0.0099(10) -0.0016(12) -0.0021(14)
N4 0.032(2) 0.031(2) 0.038(3) -0.0063(19) -0.007(3) 0.001(2)
C4 0.044(3) 0.024(3) 0.021(3) -0.002(2) -0.005(4) -0.004(3)
S4 0.0302(7) 0.0890(13) 0.0623(12) 0.0098(7) -0.0049(12) -0.0077(12)
N10 0.017(3) 0.037(3) 0.029(3) 0.000(2) -0.002(2) -0.001(2)
C10 0.027(3) 0.038(3) 0.032(4) 0.002(3) -0.002(3) 0.001(3)
C11 0.018(3) 0.042(4) 0.039(4) -0.004(3) 0.007(3) 0.000(3)
C12 0.024(4) 0.050(4) 0.014(3) -0.001(3) 0.000(3) 0.002(3)
C13 0.032(3) 0.051(4) 0.030(4) -0.001(3) 0.006(3) -0.008(3)
C14 0.026(3) 0.045(4) 0.029(4) -0.008(3) -0.001(3) 0.000(3)
C15 0.047(4) 0.051(4) 0.027(4) 0.002(3) 0.003(4) -0.007(3)
C16 0.032(3) 0.050(4) 0.024(3) 0.010(3) 0.004(3) 0.004(3)
C17 0.024(3) 0.035(3) 0.027(4) 0.006(3) 0.003(3) 0.005(3)
C18 0.030(3) 0.047(4) 0.024(3) 0.004(3) 0.003(3) -0.007(3)
C19 0.031(3) 0.043(4) 0.029(4) -0.006(3) -0.006(3) -0.004(3)
C20 0.025(3) 0.035(3) 0.034(4) -0.005(3) 0.003(3) -0.004(3)
C21 0.022(3) 0.024(3) 0.041(4) -0.002(2) 0.008(3) -0.003(3)
N11 0.021(3) 0.033(3) 0.022(3) -0.003(2) 0.004(2) -0.002(2)
N30 0.016(3) 0.040(3) 0.024(3) 0.000(2) -0.003(2) 0.002(2)
C30 0.033(3) 0.029(3) 0.030(4) 0.005(3) 0.002(3) 0.009(3)
C31 0.012(3) 0.044(4) 0.032(4) 0.003(2) -0.007(2) 0.002(3)
C32 0.020(3) 0.039(3) 0.025(3) -0.001(3) -0.008(3) -0.004(3)
C33 0.031(3) 0.044(4) 0.023(3) -0.002(3) -0.011(3) 0.008(3)
C34 0.012(3) 0.041(3) 0.031(4) -0.002(2) 0.000(2) 0.005(3)
C35 0.023(3) 0.044(3) 0.029(3) 0.000(2) -0.010(3) -0.002(3)
C36 0.022(3) 0.043(4) 0.035(4) 0.006(2) -0.009(3) 0.001(3)
C37 0.025(4) 0.031(3) 0.036(4) 0.004(3) -0.005(3) -0.001(3)
C38 0.032(3) 0.044(4) 0.021(3) 0.002(3) -0.002(3) 0.005(3)
C39 0.025(3) 0.031(3) 0.036(4) -0.004(2) 0.003(3) 0.003(3)
C40 0.039(3) 0.027(3) 0.028(4) -0.002(3) -0.007(3) 0.006(3)
C41 0.017(3) 0.034(3) 0.039(4) -0.009(2) -0.011(3) 0.001(3)
N31 0.028(3) 0.026(3) 0.028(3) -0.004(2) 0.002(2) 0.001(2)
N50 0.039(3) 0.023(3) 0.024(3) -0.006(2) -0.001(2) 0.003(2)
C50 0.041(4) 0.026(3) 0.029(4) -0.009(3) 0.005(3) 0.005(3)
C51 0.044(3) 0.027(3) 0.028(3) -0.012(3) 0.010(3) -0.005(3)
C52 0.053(4) 0.014(3) 0.024(3) 0.001(3) -0.001(3) -0.008(3)
C53 0.051(4) 0.016(3) 0.041(4) -0.006(3) 0.001(3) -0.001(3)
C54 0.036(3) 0.022(3) 0.035(4) -0.005(2) 0.001(3) 0.002(3)
C55 0.041(4) 0.034(4) 0.029(3) -0.001(3) -0.003(4) -0.012(3)
C56 0.042(3) 0.028(3) 0.026(3) -0.003(3) 0.008(3) -0.007(3)
C57 0.038(4) 0.028(3) 0.018(3) 0.003(3) 0.001(3) -0.002(2)
C58 0.038(3) 0.019(3) 0.027(4) 0.000(2) -0.001(3) -0.006(2)
C59 0.038(3) 0.034(4) 0.022(4) 0.008(3) 0.000(3) -0.001(3)
C60 0.039(3) 0.020(3) 0.033(4) -0.008(2) 0.003(3) 0.007(3)
C61 0.046(3) 0.028(3) 0.015(3) 0.000(3) 0.003(3) -0.005(3)
N51 0.036(3) 0.021(3) 0.019(3) -0.006(2) -0.001(2) 0.0029(19)
N70 0.033(3) 0.020(3) 0.023(3) -0.004(2) 0.002(2) 0.0025(19)
C70 0.037(3) 0.032(4) 0.024(4) -0.003(3) 0.003(3) -0.003(3)
C71 0.035(3) 0.014(3) 0.031(4) 0.004(2) -0.002(3) 0.007(2)
C72 0.044(4) 0.033(4) 0.023(3) -0.003(3) -0.005(3) 0.008(3)
C73 0.044(3) 0.034(3) 0.024(4) -0.007(3) 0.008(3) 0.006(2)
C74 0.053(4) 0.014(3) 0.033(4) -0.001(3) 0.002(3) 0.003(3)
C75 0.044(3) 0.030(3) 0.022(4) -0.005(3) 0.000(3) 0.010(3)
C76 0.049(4) 0.023(3) 0.036(4) -0.005(3) -0.005(3) 0.011(3)
C77 0.034(3) 0.029(4) 0.020(3) -0.005(3) 0.000(3) 0.004(3)
C78 0.047(4) 0.027(3) 0.028(4) -0.004(3) 0.011(3) 0.005(3)
C79 0.038(3) 0.038(4) 0.029(4) 0.008(3) -0.004(3) 0.003(3)
C80 0.031(3) 0.027(3) 0.030(4) 0.006(2) 0.009(3) 0.005(3)
C81 0.038(3) 0.024(3) 0.032(4) 0.005(2) -0.003(3) 0.005(3)
N71 0.037(3) 0.018(3) 0.027(3) 0.000(2) -0.002(2) 0.007(2)
N90 0.087(5) 0.086(5) 0.060(5) 0.020(4) 0.014(5) 0.016(4)
C90 0.097(7) 0.086(6) 0.067(7) 0.042(5) 0.010(6) 0.009(5)
C91 0.095(6) 0.056(5) 0.062(6) 0.022(4) -0.002(5) 0.003(4)
C92 0.103(7) 0.040(4) 0.068(6) -0.011(4) 0.038(5) 0.012(4)
C93 0.091(7) 0.135(9) 0.054(7) -0.007(6) 0.011(6) 0.003(5)
C94 0.109(9) 0.122(9) 0.075(8) -0.005(7) 0.007(7) -0.002(6)
C95 0.082(7) 0.058(5) 0.095(8) 0.001(5) -0.004(6) 0.011(5)
C96 0.072(5) 0.049(5) 0.072(6) 0.003(4) -0.015(5) 0.001(4)
C97 0.064(5) 0.042(4) 0.052(5) -0.008(3) 0.013(4) -0.002(3)
C98 0.083(6) 0.088(6) 0.062(7) 0.021(5) 0.011(5) 0.004(5)
C99 0.088(7) 0.104(7) 0.057(7) 0.026(5) -0.004(5) 0.021(5)
C100 0.059(5) 0.064(5) 0.085(7) -0.015(4) -0.002(5) -0.012(5)
C101 0.078(6) 0.066(5) 0.055(6) -0.002(4) -0.016(5) -0.004(4)
N91 0.066(4) 0.073(4) 0.060(5) -0.007(3) 0.015(4) -0.006(3)
N110 0.078(5) 0.080(5) 0.058(5) 0.008(4) 0.005(4) 0.011(4)
C110 0.092(7) 0.111(8) 0.074(8) -0.010(6) -0.017(6) 0.004(6)
C111 0.098(7) 0.097(7) 0.050(6) -0.013(5) 0.005(5) 0.017(5)
C112 0.043(4) 0.094(6) 0.041(5) 0.008(4) 0.011(4) 0.011(5)
C113 0.076(6) 0.083(6) 0.055(6) 0.009(5) -0.004(5) -0.004(5)
C114 0.080(6) 0.063(5) 0.076(7) 0.010(4) 0.013(5) 0.012(5)
C115 0.043(4) 0.094(6) 0.080(7) -0.006(4) 0.000(5) -0.011(6)
C116 0.063(6) 0.077(6) 0.088(8) 0.005(5) -0.011(5) 0.007(6)
C117 0.042(4) 0.100(7) 0.061(6) -0.009(4) -0.007(4) 0.032(5)
C118 0.053(4) 0.103(7) 0.047(6) -0.029(4) -0.002(4) 0.001(4)
C119 0.071(6) 0.084(6) 0.063(7) -0.027(4) -0.003(5) 0.006(5)
C120 0.083(6) 0.099(8) 0.055(6) -0.003(5) -0.016(5) 0.002(5)
C121 0.087(6) 0.089(7) 0.077(8) 0.015(5) 0.000(5) 0.006(6)
N111 0.078(5) 0.082(5) 0.059(5) -0.024(4) -0.007(4) 0.018(4)
O1 0.119(5) 0.065(3) 0.059(4) 0.021(3) -0.018(3) -0.010(3)
O2 0.096(4) 0.087(4) 0.057(4) -0.026(3) -0.008(3) 0.004(3)
O3 0.078(4) 0.102(5) 0.060(4) -0.025(3) 0.012(3) -0.009(3)
O4 0.085(4) 0.081(4) 0.058(4) 0.027(3) 0.005(3) 0.006(3)

loop_
_atom_type_symbol
_atom_type_description
_atom_type_scat_dispersion_real
_atom_type_scat_dispersion_imag
_atom_type_scat_source
C C 0.0033 0.0016 'International Tables Vol C Tables 4.2.6.8 and 6.1.1.4'
H H 0.0000 0.0000 'International Tables Vol C Tables 4.2.6.8 and 6.1.1.4'
N N 0.0061 0.0033 'International Tables Vol C Tables 4.2.6.8 and 6.1.1.4'
O O 0.0106 0.0060 'International Tables Vol C Tables 4.2.6.8 and 6.1.1.4'
S S 0.1246 0.1234 'International Tables Vol C Tables 4.2.6.8 and 6.1.1.4'
Co Co 0.3494 0.9721 'International Tables Vol C Tables 4.2.6.8 and 6.1.1.4'

loop_
_geom_angle_atom_site_label_1
_geom_angle_atom_site_label_2
_geom_angle_atom_site_label_3
_geom_angle_site_symmetry_1
_geom_angle_site_symmetry_3
_geom_angle
N1 Co1 N2 . . 178.12(15)
N1 Co1 N31 . 4 89.22(17)
N2 Co1 N31 . 4 92.16(19)
N1 Co1 N30 . . 88.41(18)
N2 Co1 N30 . . 90.18(19)
N31 Co1 N30 4 . 177.31(18)
N1 Co1 N10 . . 90.58(18)
N2 Co1 N10 . . 90.75(19)
N31 Co1 N10 4 . 87.49(16)
N30 Co1 N10 . . 93.80(18)
N1 Co1 N11 . 4_455 89.15(18)
N2 Co1 N11 . 4_455 89.56(19)
N31 Co1 N11 4 4_455 90.45(19)
N30 Co1 N11 . 4_455 88.24(15)
N10 Co1 N11 . 4_455 177.9(2)
N4 Co2 N3 . . 179.1(2)
N4 Co2 N50 . . 91.03(19)
N3 Co2 N50 . . 89.90(18)
N4 Co2 N51 . 3_644 89.52(19)
N3 Co2 N51 . 3_644 89.54(18)
N50 Co2 N51 . 3_644 179.19(18)
N4 Co2 N71 . 3_645 90.96(19)
N3 Co2 N71 . 3_645 88.98(19)
N50 Co2 N71 . 3_645 92.88(19)
N51 Co2 N71 3_644 3_645 87.70(13)
N4 Co2 N70 . . 91.86(19)
N3 Co2 N70 . . 88.19(18)
N50 Co2 N70 . . 88.26(13)
N51 Co2 N70 3_644 . 91.14(18)
N71 Co2 N70 3_645 . 176.94(16)
C1 N1 Co1 . . 169.4(5)
N1 C1 S1 . . 179.4(5)
C2 N2 Co1 . . 172.0(5)
N2 C2 S2 . . 179.3(6)
C3 N3 Co2 . . 174.2(4)
N3 C3 S3 . . 179.0(7)
C4 N4 Co2 . . 171.9(4)
N4 C4 S4 . . 178.5(6)
C10 N10 C14 . . 117.2(5)
C10 N10 Co1 . . 120.8(4)
C14 N10 Co1 . . 121.1(4)
N10 C10 C11 . . 123.1(6)
N10 C10 H10 . . 118.5
C11 C10 H10 . . 118.5
C10 C11 C12 . . 120.2(5)
C10 C11 H11 . . 119.9
C12 C11 H11 . . 119.9
C13 C12 C11 . . 115.9(5)
C13 C12 C15 . . 120.2(6)
C11 C12 C15 . . 123.9(6)
C14 C13 C12 . . 120.9(6)
C14 C13 H13 . . 119.6
C12 C13 H13 . . 119.6
N10 C14 C13 . . 122.8(5)
N10 C14 H14 . . 118.6
C13 C14 H14 . . 118.6
C16 C15 C12 . . 124.8(6)
C16 C15 H15 . . 117.6
C12 C15 H15 . . 117.6
C15 C16 C17 . . 123.9(6)
C15 C16 H16 . . 118.1
C17 C16 H16 . . 118.1
C21 C17 C18 . . 116.4(5)
C21 C17 C16 . . 123.5(5)
C18 C17 C16 . . 120.1(5)
C19 C18 C17 . . 120.1(5)
C19 C18 H18 . . 119.9
C17 C18 H18 . . 119.9
N11 C19 C18 . . 121.6(5)
N11 C19 H19 . . 119.2
C18 C19 H19 . . 119.2
N11 C20 C21 . . 123.3(5)
N11 C20 H20 . . 118.3
C21 C20 H20 . . 118.3
C20 C21 C17 . . 120.0(5)
C20 C21 H21 . . 120.0
C17 C21 H21 . . 120.0
C19 N11 C20 . . 118.5(5)
C19 N11 Co1 . 4_554 121.8(4)
C20 N11 Co1 . 4_554 118.8(4)
C34 N30 C30 . . 117.7(5)
C34 N30 Co1 . . 124.7(4)
C30 N30 Co1 . . 117.3(4)
N30 C30 C31 . . 123.0(5)
N30 C30 H30 . . 118.5
C31 C30 H30 . . 118.5
C32 C31 C30 . . 119.3(5)
C32 C31 H31 . . 120.3
C30 C31 H31 . . 120.3
C31 C32 C33 . . 118.3(5)
C31 C32 C35 . . 122.0(5)
C33 C32 C35 . . 119.7(5)
C32 C33 C34 . . 118.9(5)
C32 C33 H33 . . 120.6
C34 C33 H33 . . 120.6
N30 C34 C33 . . 122.8(5)
N30 C34 H34 . . 118.6
C33 C34 H34 . . 118.6
C36 C35 C32 . . 123.8(6)
C36 C35 H35 . . 118.1
C32 C35 H35 . . 118.1
C35 C36 C37 . . 125.8(6)
C35 C36 H36 . . 117.1
C37 C36 H36 . . 117.1
C38 C37 C41 . . 117.9(5)
C38 C37 C36 . . 119.6(5)
C41 C37 C36 . . 122.5(5)
C37 C38 C39 . . 119.6(5)
C37 C38 H38 . . 120.2
C39 C38 H38 . . 120.2
N31 C39 C38 . . 123.0(5)
N31 C39 H39 . . 118.5
C38 C39 H39 . . 118.5
N31 C40 C41 . . 123.8(5)
N31 C40 H40 . . 118.1
C41 C40 H40 . . 118.1
C40 C41 C37 . . 119.0(5)
C40 C41 H41 . . 120.5
C37 C41 H41 . . 120.5
C39 N31 C40 . . 116.6(5)
C39 N31 Co1 . 4_454 121.4(4)
C40 N31 Co1 . 4_454 121.7(4)
C50 N50 C54 . . 115.8(5)
C50 N50 Co2 . . 123.5(4)
C54 N50 Co2 . . 119.6(4)
N50 C50 C51 . . 124.1(5)
N50 C50 H50 . . 117.9
C51 C50 H50 . . 117.9
C50 C51 C52 . . 119.5(6)
C50 C51 H51 . . 120.3
C52 C51 H51 . . 120.3
C53 C52 C51 . . 117.7(5)
C53 C52 C55 . . 123.2(6)
C51 C52 C55 . . 119.1(6)
C52 C53 C54 . . 119.6(5)
C52 C53 H53 . . 120.2
C54 C53 H53 . . 120.2
N50 C54 C53 . . 123.2(6)
N50 C54 H54 . . 118.4
C53 C54 H54 . . 118.4
C56 C55 C52 . . 124.7(6)
C56 C55 H55 . . 117.6
C52 C55 H55 . . 117.6
C55 C56 C57 . . 125.4(6)
C55 C56 H56 . . 117.3
C57 C56 H56 . . 117.3
C58 C57 C61 . . 117.5(5)
C58 C57 C56 . . 123.0(5)
C61 C57 C56 . . 119.6(5)
C57 C58 C59 . . 119.9(5)
C57 C58 H58 . . 120.1
C59 C58 H58 . . 120.1
N51 C59 C58 . . 122.3(5)
N51 C59 H59 . . 118.8
C58 C59 H59 . . 118.8
N51 C60 C61 . . 122.6(5)
N51 C60 H60 . . 118.7
C61 C60 H60 . . 118.7
C60 C61 C57 . . 120.0(6)
C60 C61 H61 . . 120.0
C57 C61 H61 . . 120.0
C59 N51 C60 . . 117.5(5)
C59 N51 Co2 . 3_655 119.8(4)
C60 N51 Co2 . 3_655 121.8(4)
C74 N70 C70 . . 118.2(5)
C74 N70 Co2 . . 121.5(4)
C70 N70 Co2 . . 119.9(4)
N70 C70 C71 . . 123.5(5)
N70 C70 H70 . . 118.3
C71 C70 H70 . . 118.3
C70 C71 C72 . . 119.3(5)
C70 C71 H71 . . 120.3
C72 C71 H71 . . 120.3
C73 C72 C71 . . 117.5(5)
C73 C72 C75 . . 119.9(6)
C71 C72 C75 . . 122.5(6)
C72 C73 C74 . . 119.5(6)
C72 C73 H73 . . 120.2
C74 C73 H73 . . 120.2
N70 C74 C73 . . 121.9(6)
N70 C74 H74 . . 119.1
C73 C74 H74 . . 119.1
C76 C75 C72 . . 124.3(7)
C76 C75 H75 . . 117.8
C72 C75 H75 . . 117.8
C75 C76 C77 . . 124.0(6)
C75 C76 H76 . . 118.0
C77 C76 H76 . . 118.0
C81 C77 C78 . . 118.3(5)
C81 C77 C76 . . 121.4(5)
C78 C77 C76 . . 120.3(6)
C77 C78 C79 . . 118.9(6)
C77 C78 H78 . . 120.6
C79 C78 H78 . . 120.6
N71 C79 C78 . . 122.7(5)
N71 C79 H79 . . 118.7
C78 C79 H79 . . 118.7
N71 C80 C81 . . 122.4(5)
N71 C80 H80 . . 118.8
C81 C80 H80 . . 118.8
C80 C81 C77 . . 119.5(5)
C80 C81 H81 . . 120.2
C77 C81 H81 . . 120.2
C79 N71 C80 . . 118.2(5)
C79 N71 Co2 . 3_654 123.2(4)
C80 N71 Co2 . 3_654 118.2(4)
C94 N90 C90 . . 117.2(9)
N90 C90 C91 . . 121.9(9)
N90 C90 H90 . . 119.0
C91 C90 H90 . . 119.0
C92 C91 C90 . . 119.0(9)
C92 C91 H91 . . 120.5
C90 C91 H91 . . 120.5
C93 C92 C91 . . 117.7(8)
C93 C92 C95 . . 119.5(8)
C91 C92 C95 . . 122.7(9)
C92 C93 C94 . . 118.9(10)
C92 C93 H93 . . 120.5
C94 C93 H93 . . 120.5
N90 C94 C93 . . 125.1(11)
N90 C94 H94 . . 117.4
C93 C94 H94 . . 117.4
C96 C95 C92 . . 127.3(10)
C96 C95 H95 . . 116.3
C92 C95 H95 . . 116.3
C95 C96 C97 . . 124.9(8)
C95 C96 H96 . . 117.5
C97 C96 H96 . . 117.5
C98 C97 C101 . . 117.8(8)
C98 C97 C96 . . 117.2(7)
C101 C97 C96 . . 125.0(7)
C97 C98 C99 . . 118.2(8)
C97 C98 H98 . . 120.9
C99 C98 H98 . . 120.9
N91 C99 C98 . . 124.5(8)
N91 C99 H99 . . 117.8
C98 C99 H99 . . 117.8
N91 C100 C101 . . 122.7(8)
N91 C100 H100 . . 118.6
C101 C100 H100 . . 118.6
C100 C101 C97 . . 120.1(8)
C100 C101 H101 . . 120.0
C97 C101 H101 . . 120.0
C99 N91 C100 . . 116.7(7)
C110 N110 C114 . . 116.1(8)
N110 C110 C111 . . 124.8(9)
N110 C110 H110 . . 117.6
C111 C110 H110 . . 117.6
C112 C111 C110 . . 119.7(9)
C112 C111 H111 . . 120.2
C110 C111 H111 . . 120.2
C111 C112 C113 . . 117.7(8)
C111 C112 C115 . . 118.6(8)
C113 C112 C115 . . 123.7(8)
C112 C113 C114 . . 119.5(8)
C112 C113 H113 . . 120.2
C114 C113 H113 . . 120.2
N110 C114 C113 . . 122.1(8)
N110 C114 H114 . . 118.9
C113 C114 H114 . . 118.9
C116 C115 C112 . . 125.7(9)
C116 C115 H115 . . 117.2
C112 C115 H115 . . 117.2
C115 C116 C117 . . 127.6(10)
C115 C116 H116 . . 116.2
C117 C116 H116 . . 116.2
C121 C117 C118 . . 117.1(8)
C121 C117 C116 . . 120.5(8)
C118 C117 C116 . . 122.4(9)
C117 C118 C119 . . 118.7(8)
C117 C118 H118 . . 120.7
C119 C118 H118 . . 120.7
N111 C119 C118 . . 122.7(8)
N111 C119 H119 . . 118.6
C118 C119 H119 . . 118.6
N111 C120 C121 . . 123.3(9)
N111 C120 H120 . . 118.3
C121 C120 H120 . . 118.3
C120 C121 C117 . . 121.4(9)
C120 C121 H121 . . 119.3
C117 C121 H121 . . 119.3
C119 N111 C120 . . 116.8(8)
H1O1 O1 H2O1 . . 113.1
H1O2 O2 H2O2 . . 101.6
H1O3 O3 H2O3 . . 111.6
H1O4 O4 H2O4 . . 94.8

loop_
_geom_bond_atom_site_label_1
_geom_bond_atom_site_label_2
_geom_bond_site_symmetry_2
_geom_bond_distance
Co1 N1 . 2.086(5)
Co1 N2 . 2.093(4)
Co1 N31 4 2.145(5)
Co1 N30 . 2.163(5)
Co1 N10 . 2.165(5)
Co1 N11 4_455 2.185(5)
Co2 N4 . 2.068(4)
Co2 N3 . 2.097(4)
Co2 N50 . 2.157(5)
Co2 N51 3_644 2.159(5)
Co2 N71 3_645 2.170(4)
Co2 N70 . 2.175(5)
N1 C1 . 1.155(6)
C1 S1 . 1.637(6)
N2 C2 . 1.158(5)
C2 S2 . 1.603(5)
N3 C3 . 1.163(6)
C3 S3 . 1.605(5)
N4 C4 . 1.152(5)
C4 S4 . 1.626(5)
N10 C10 . 1.338(7)
N10 C14 . 1.353(8)
C10 C11 . 1.368(8)
C10 H10 . 0.9500
C11 C12 . 1.404(9)
C11 H11 . 0.9500
C12 C13 . 1.394(8)
C12 C15 . 1.450(9)
C13 C14 . 1.357(8)
C13 H13 . 0.9500
C14 H14 . 0.9500
C15 C16 . 1.322(8)
C15 H15 . 0.9500
C16 C17 . 1.477(8)
C16 H16 . 0.9500
C17 C21 . 1.392(8)
C17 C18 . 1.404(8)
C18 C19 . 1.400(8)
C18 H18 . 0.9500
C19 N11 . 1.324(7)
C19 H19 . 0.9500
C20 N11 . 1.347(7)
C20 C21 . 1.362(8)
C20 H20 . 0.9500
C21 H21 . 0.9500
N11 Co1 4_554 2.185(5)
N30 C34 . 1.334(7)
N30 C30 . 1.335(7)
C30 C31 . 1.388(8)
C30 H30 . 0.9500
C31 C32 . 1.370(8)
C31 H31 . 0.9500
C32 C33 . 1.390(8)
C32 C35 . 1.472(8)
C33 C34 . 1.391(8)
C33 H33 . 0.9500
C34 H34 . 0.9500
C35 C36 . 1.330(8)
C35 H35 . 0.9500
C36 C37 . 1.471(8)
C36 H36 . 0.9500
C37 C38 . 1.382(8)
C37 C41 . 1.387(8)
C38 C39 . 1.388(8)
C38 H38 . 0.9500
C39 N31 . 1.336(7)
C39 H39 . 0.9500
C40 N31 . 1.356(7)
C40 C41 . 1.372(8)
C40 H40 . 0.9500
C41 H41 . 0.9500
N31 Co1 4_454 2.145(5)
N50 C50 . 1.348(7)
N50 C54 . 1.351(7)
C50 C51 . 1.367(8)
C50 H50 . 0.9500
C51 C52 . 1.391(8)
C51 H51 . 0.9500
C52 C53 . 1.372(8)
C52 C55 . 1.453(8)
C53 C54 . 1.391(8)
C53 H53 . 0.9500
C54 H54 . 0.9500
C55 C56 . 1.328(7)
C55 H55 . 0.9500
C56 C57 . 1.475(8)
C56 H56 . 0.9500
C57 C58 . 1.379(8)
C57 C61 . 1.388(8)
C58 C59 . 1.402(8)
C58 H58 . 0.9500
C59 N51 . 1.341(7)
C59 H59 . 0.9500
C60 N51 . 1.354(7)
C60 C61 . 1.380(8)
C60 H60 . 0.9500
C61 H61 . 0.9500
N51 Co2 3_655 2.159(5)
N70 C74 . 1.320(8)
N70 C70 . 1.348(7)
C70 C71 . 1.358(8)
C70 H70 . 0.9500
C71 C72 . 1.393(8)
C71 H71 . 0.9500
C72 C73 . 1.384(8)
C72 C75 . 1.476(9)
C73 C74 . 1.404(8)
C73 H73 . 0.9500
C74 H74 . 0.9500
C75 C76 . 1.336(8)
C75 H75 . 0.9500
C76 C77 . 1.468(8)
C76 H76 . 0.9500
C77 C81 . 1.384(8)
C77 C78 . 1.388(8)
C78 C79 . 1.401(8)
C78 H78 . 0.9500
C79 N71 . 1.327(8)
C79 H79 . 0.9500
C80 N71 . 1.351(7)
C80 C81 . 1.383(8)
C80 H80 . 0.9500
C81 H81 . 0.9500
N71 Co2 3_654 2.170(4)
N90 C94 . 1.304(12)
N90 C90 . 1.332(12)
C90 C91 . 1.405(12)
C90 H90 . 0.9500
C91 C92 . 1.399(11)
C91 H91 . 0.9500
C92 C93 . 1.352(12)
C92 C95 . 1.520(13)
C93 C94 . 1.385(14)
C93 H93 . 0.9500
C94 H94 . 0.9500
C95 C96 . 1.243(11)
C95 H95 . 0.9500
C96 C97 . 1.511(11)
C96 H96 . 0.9500
C97 C98 . 1.370(11)
C97 C101 . 1.382(10)
C98 C99 . 1.396(12)
C98 H98 . 0.9500
C99 N91 . 1.324(10)
C99 H99 . 0.9500
C100 N91 . 1.330(10)
C100 C101 . 1.382(12)
C100 H100 . 0.9500
C101 H101 . 0.9500
N110 C110 . 1.323(11)
N110 C114 . 1.356(11)
C110 C111 . 1.378(13)
C110 H110 . 0.9500
C111 C112 . 1.361(12)
C111 H111 . 0.9500
C112 C113 . 1.381(11)
C112 C115 . 1.495(12)
C113 C114 . 1.406(12)
C113 H113 . 0.9500
C114 H114 . 0.9500
C115 C116 . 1.260(11)
C115 H115 . 0.9500
C116 C117 . 1.505(12)
C116 H116 . 0.9500
C117 C121 . 1.367(12)
C117 C118 . 1.383(10)
C118 C119 . 1.437(11)
C118 H118 . 0.9500
C119 N111 . 1.323(11)
C119 H119 . 0.9500
C120 N111 . 1.349(11)
C120 C121 . 1.365(13)
C120 H120 . 0.9500
C121 H121 . 0.9500
O1 H1O1 . 0.8401
O1 H2O1 . 0.8402
O2 H1O2 . 0.8401
O2 H2O2 . 0.8399
O3 H1O3 . 0.8400
O3 H2O3 . 0.8401
O4 H1O4 . 0.8403
O4 H2O4 . 0.8403

loop_
_geom_hbond_atom_site_label_D
_geom_hbond_atom_site_label_H
_geom_hbond_atom_site_label_A
_geom_hbond_site_symmetry_A
_geom_hbond_distance_DH
_geom_hbond_distance_HA
_geom_hbond_distance_DA
_geom_hbond_angle_DHA
O1 H2O1 O3 . 0.84 2.00 2.825(8) 169
O2 H2O2 O4 . 0.84 2.09 2.818(8) 144
O3 H2O3 N91 . 0.84 2.15 2.933(9) 156
O4 H1O4 N110 . 0.84 2.14 2.885(9) 148
O1 H1O1 N90 2_764 0.84 2.07 2.877(10) 160
O2 H1O2 N111 1_556 0.84 2.03 2.858(10) 170
O4 H2O4 O2 2_665 0.84 2.10 2.844(8) 147
